data_4315339
loop_
_publ_author_name
'Allen T. Ekubo'
'Mark R. J. Elsegood'
'Andrew J. Lake'
'Martin B. Smith'

_publ_section_title
;
 Unusual Metal-Coordinated Zwitterionic P-C-N-C-N-C Phosphido Adducts
;
_journal_name_full 'Inorganic Chemistry'
_journal_page_first 3703
_journal_page_last 3705
_journal_paper_doi 10.1021/ic1002308
_journal_volume 49
_journal_year 2010
_chemical_formula_moiety 'C34 H40 Cl F3 N4 P Pd 1+, Cl 1-'
_chemical_formula_sum 'C34 H40 Cl2 F3 N4 P Pd'
_chemical_formula_weight 769.97
_chemical_name_systematic
;
 ?
;
_space_group_IT_number 14
_symmetry_cell_setting monoclinic
_symmetry_space_group_name_Hall '-P 2yn'
_symmetry_space_group_name_H-M 'P 1 21/n 1'
_atom_sites_solution_hydrogens geom
_atom_sites_solution_primary direct
_atom_sites_solution_secondary difmap
_audit_creation_method SHELXL-97
_cell_angle_alpha 90.00
_cell_angle_beta 104.817(6)
_cell_angle_gamma 90.00
_cell_formula_units_Z 4
_cell_length_a 16.3089(7)
_cell_length_b 9.5474(4)
_cell_length_c 23.2240(10)
_cell_measurement_reflns_used 6696
_cell_measurement_temperature 120(2)
_cell_measurement_theta_max 26.18
_cell_measurement_theta_min 2.44
_cell_volume 3495.9(3)
_computing_cell_refinement 'Bruker SAINT'
_computing_data_collection 'Bruker APEX 2'
_computing_data_reduction 'Bruker SAINT'
_computing_molecular_graphics 'Bruker SHELXTL'
_computing_publication_material 'Bruker SHELXTL and local programs'
_computing_structure_refinement 'Bruker SHELXTL'
_computing_structure_solution 'Bruker SHELXTL'
_diffrn_ambient_temperature 120(2)
_diffrn_measured_fraction_theta_full 0.996
_diffrn_measured_fraction_theta_max 0.995
_diffrn_measurement_device_type 'Bruker APEX 2 CCD diffractometer'
_diffrn_measurement_method '\w rotation with narrow frames'
_diffrn_radiation_monochromator graphite
_diffrn_radiation_source 'fine-focus sealed tube'
_diffrn_radiation_type synchrotron
_diffrn_radiation_wavelength 0.69430
_diffrn_reflns_av_R_equivalents 0.0500
_diffrn_reflns_av_sigmaI/netI 0.0457
_diffrn_reflns_limit_h_max 21
_diffrn_reflns_limit_h_min -21
_diffrn_reflns_limit_k_max 12
_diffrn_reflns_limit_k_min -12
_diffrn_reflns_limit_l_max 30
_diffrn_reflns_limit_l_min -30
_diffrn_reflns_number 34142
_diffrn_reflns_theta_full 27.00
_diffrn_reflns_theta_max 27.61
_diffrn_reflns_theta_min 1.72
_diffrn_standards_decay_% 3
_diffrn_standards_number 0
_exptl_absorpt_coefficient_mu 0.775
_exptl_absorpt_correction_T_max 0.977
_exptl_absorpt_correction_T_min 0.927
_exptl_absorpt_correction_type multi-scan
_exptl_absorpt_process_details 'SADABS v2008/1, Sheldrick, G.M., (2008)'
_exptl_crystal_colour colourless
_exptl_crystal_density_diffrn 1.463
_exptl_crystal_density_method 'not measured'
_exptl_crystal_description block
_exptl_crystal_F_000 1576
_exptl_crystal_size_max 0.10
_exptl_crystal_size_mid 0.05
_exptl_crystal_size_min 0.03
_refine_diff_density_max 0.636
_refine_diff_density_min -0.357
_refine_diff_density_rms 0.076
_refine_ls_extinction_method none
_refine_ls_goodness_of_fit_ref 1.010
_refine_ls_hydrogen_treatment mixed
_refine_ls_matrix_type full
_refine_ls_number_parameters 414
_refine_ls_number_reflns 8666
_refine_ls_number_restraints 0
_refine_ls_restrained_S_all 1.010
_refine_ls_R_factor_all 0.0521
_refine_ls_R_factor_gt 0.0349
_refine_ls_shift/su_max 0.001
_refine_ls_shift/su_mean 0.000
_refine_ls_structure_factor_coef Fsqd
_refine_ls_weighting_details 'calc w=1/[\s^2^(Fo^2^)+(0.0406P)^2^+0.6658P] where P=(Fo^2^+2Fc^2^)/3'
_refine_ls_weighting_scheme calc
_refine_ls_wR_factor_gt 0.0778
_refine_ls_wR_factor_ref 0.0843
_reflns_number_gt 6710
_reflns_number_total 8666
_reflns_threshold_expression I>2\s(I)
_cod_data_source_file ic1002308_si_002_1.cif
_cod_data_source_block 1
_cod_database_code 4315339

loop_
_symmetry_equiv_pos_as_xyz
'x, y, z'
'-x+1/2, y+1/2, -z+1/2'
'-x, -y, -z'
'x-1/2, -y-1/2, z-1/2'

loop_
_atom_site_label
_atom_site_type_symbol
_atom_site_fract_x
_atom_site_fract_y
_atom_site_fract_z
_atom_site_U_iso_or_equiv
_atom_site_adp_type
_atom_site_occupancy
_atom_site_symmetry_multiplicity
_atom_site_calc_flag
_atom_site_refinement_flags
_atom_site_disorder_assembly
_atom_site_disorder_group
Pd1 Pd 0.211560(11) 0.364815(19) -0.004629(8) 0.02230(6) Uani 1 1 d . . .
Cl1 Cl 0.13180(4) 0.57317(7) -0.03818(3) 0.03359(15) Uani 1 1 d . . .
P1 P 0.14238(4) 0.32164(6) 0.06453(3) 0.02132(13) Uani 1 1 d . . .
C1 C 0.04755(14) 0.2104(3) 0.04354(10) 0.0246(5) Uani 1 1 d . . .
H1D H 0.0037 0.2606 0.0132 0.030 Uiso 1 1 calc R . .
H1C H 0.0622 0.1242 0.0247 0.030 Uiso 1 1 calc R . .
N1 N 0.01015(12) 0.1692(2) 0.09345(9) 0.0232(4) Uani 1 1 d . . .
H1B H 0.0033(16) 0.235(3) 0.1130(12) 0.028 Uiso 1 1 d . . .
H1A H 0.0485(17) 0.112(3) 0.1182(12) 0.028 Uiso 1 1 d . . .
C2 C -0.07069(15) 0.0875(3) 0.07181(11) 0.0288(5) Uani 1 1 d . . .
H2A H -0.0593 0.0030 0.0504 0.035 Uiso 1 1 calc R . .
H2B H -0.1126 0.1456 0.0434 0.035 Uiso 1 1 calc R . .
C3 C -0.10762(15) 0.0437(3) 0.12237(11) 0.0273(5) Uani 1 1 d . . .
C4 C -0.08319(16) -0.0817(3) 0.15211(13) 0.0370(6) Uani 1 1 d . . .
H4 H -0.0420 -0.1389 0.1411 0.044 Uiso 1 1 calc R . .
C5 C -0.11821(18) -0.1243(3) 0.19752(14) 0.0430(7) Uani 1 1 d . . .
H5 H -0.1015 -0.2102 0.2178 0.052 Uiso 1 1 calc R . .
C6 C -0.17719(18) -0.0405(3) 0.21258(13) 0.0414(7) Uani 1 1 d . . .
F1 F -0.21056(13) -0.0822(2) 0.25821(9) 0.0646(6) Uani 1 1 d . . .
C7 C -0.20430(19) 0.0811(4) 0.18396(15) 0.0478(8) Uani 1 1 d . . .
H7 H -0.2463 0.1365 0.1949 0.057 Uiso 1 1 calc R . .
C8 C -0.16910(18) 0.1228(3) 0.13806(14) 0.0396(7) Uani 1 1 d . . .
H8 H -0.1878 0.2073 0.1172 0.048 Uiso 1 1 calc R . .
C9 C 0.10217(15) 0.4770(2) 0.09417(10) 0.0250(5) Uani 1 1 d . . .
H9A H 0.1476 0.5483 0.1048 0.030 Uiso 1 1 calc R . .
H9B H 0.0546 0.5174 0.0633 0.030 Uiso 1 1 calc R . .
N2 N 0.07292(12) 0.4406(2) 0.14714(8) 0.0228(4) Uani 1 1 d . . .
C10 C 0.20946(14) 0.2463(3) 0.13282(10) 0.0244(5) Uani 1 1 d . . .
H10A H 0.2252 0.1493 0.1249 0.029 Uiso 1 1 calc R . .
H10B H 0.2622 0.3018 0.1458 0.029 Uiso 1 1 calc R . .
N3 N 0.16539(11) 0.2451(2) 0.18012(8) 0.0215(4) Uani 1 1 d . . .
C11 C 0.14319(14) 0.3862(2) 0.19468(10) 0.0233(5) Uani 1 1 d . . .
H11A H 0.1931 0.4484 0.1996 0.028 Uiso 1 1 calc R . .
H11B H 0.1264 0.3847 0.2327 0.028 Uiso 1 1 calc R . .
C12 C 0.03527(17) 0.5668(3) 0.16749(11) 0.0306(5) Uani 1 1 d . . .
H12A H -0.0127 0.6008 0.1352 0.037 Uiso 1 1 calc R . .
H12B H 0.0783 0.6422 0.1771 0.037 Uiso 1 1 calc R . .
C13 C 0.00444(17) 0.5334(3) 0.22151(12) 0.0317(6) Uani 1 1 d . . .
C14 C 0.0418(2) 0.5906(4) 0.27654(13) 0.0471(8) Uani 1 1 d . . .
H14 H 0.0848 0.6594 0.2798 0.057 Uiso 1 1 calc R . .
C15 C 0.0179(3) 0.5495(5) 0.32742(15) 0.0687(11) Uani 1 1 d . . .
H15 H 0.0440 0.5881 0.3654 0.082 Uiso 1 1 calc R . .
C16 C -0.0449(3) 0.4512(5) 0.32040(17) 0.0781(13) Uani 1 1 d . . .
F2 F -0.0677(2) 0.4042(4) 0.36978(11) 0.1300(13) Uani 1 1 d . . .
C17 C -0.0847(2) 0.3938(5) 0.26744(17) 0.0670(11) Uani 1 1 d . . .
H17 H -0.1283 0.3263 0.2646 0.080 Uiso 1 1 calc R . .
C18 C -0.05973(18) 0.4364(3) 0.21752(13) 0.0422(7) Uani 1 1 d . . .
H18 H -0.0873 0.3983 0.1797 0.051 Uiso 1 1 calc R . .
C19 C 0.21764(15) 0.1735(3) 0.23327(11) 0.0302(6) Uani 1 1 d . . .
H19A H 0.2652 0.2353 0.2531 0.036 Uiso 1 1 calc R . .
H19B H 0.2419 0.0871 0.2208 0.036 Uiso 1 1 calc R . .
C20 C 0.16667(15) 0.1360(3) 0.27699(11) 0.0282(5) Uani 1 1 d . . .
C21 C 0.1785(2) 0.2029(4) 0.33066(12) 0.0460(8) Uani 1 1 d . . .
H21 H 0.2203 0.2743 0.3411 0.055 Uiso 1 1 calc R . .
C22 C 0.1304(2) 0.1679(4) 0.37025(14) 0.0598(10) Uani 1 1 d . . .
H22 H 0.1379 0.2161 0.4070 0.072 Uiso 1 1 calc R . .
C23 C 0.07257(19) 0.0635(3) 0.35505(12) 0.0418(7) Uani 1 1 d . . .
F3 F 0.02483(12) 0.0283(2) 0.39374(8) 0.0606(5) Uani 1 1 d . . .
C24 C 0.05915(18) -0.0082(3) 0.30240(12) 0.0398(7) Uani 1 1 d . . .
H24 H 0.0186 -0.0816 0.2930 0.048 Uiso 1 1 calc R . .
C25 C 0.10659(17) 0.0296(3) 0.26329(12) 0.0359(6) Uani 1 1 d . . .
H25 H 0.0980 -0.0181 0.2263 0.043 Uiso 1 1 calc R . .
C26 C 0.27300(14) 0.1820(3) 0.00882(10) 0.0233(5) Uani 1 1 d . . .
C27 C 0.24339(15) 0.0522(3) 0.02223(11) 0.0259(5) Uani 1 1 d . . .
H27 H 0.1917 0.0476 0.0339 0.031 Uiso 1 1 calc R . .
C28 C 0.28757(15) -0.0699(3) 0.01897(12) 0.0309(6) Uani 1 1 d . . .
H28 H 0.2658 -0.1571 0.0280 0.037 Uiso 1 1 calc R . .
C29 C 0.36355(16) -0.0656(3) 0.00256(12) 0.0351(6) Uani 1 1 d . . .
H29 H 0.3944 -0.1493 0.0007 0.042 Uiso 1 1 calc R . .
C30 C 0.39385(16) 0.0623(3) -0.01113(12) 0.0320(6) Uani 1 1 d . . .
H30 H 0.4456 0.0662 -0.0227 0.038 Uiso 1 1 calc R . .
C31 C 0.34952(15) 0.1844(3) -0.00809(10) 0.0256(5) Uani 1 1 d . . .
C32 C 0.37871(15) 0.3237(3) -0.02433(12) 0.0296(5) Uani 1 1 d . . .
H32A H 0.4105 0.3732 0.0120 0.035 Uiso 1 1 calc R . .
H32B H 0.4168 0.3111 -0.0510 0.035 Uiso 1 1 calc R . .
N4 N 0.30283(13) 0.4073(2) -0.05511(9) 0.0279(4) Uani 1 1 d . . .
C33 C 0.32767(19) 0.5558(3) -0.05602(15) 0.0454(8) Uani 1 1 d . . .
H33A H 0.3750 0.5640 -0.0746 0.068 Uiso 1 1 calc R . .
H33B H 0.3451 0.5916 -0.0151 0.068 Uiso 1 1 calc R . .
H33C H 0.2794 0.6104 -0.0789 0.068 Uiso 1 1 calc R . .
C34 C 0.27080(19) 0.3566(3) -0.11663(12) 0.0418(7) Uani 1 1 d . . .
H34A H 0.2188 0.4074 -0.1360 0.063 Uiso 1 1 calc R . .
H34B H 0.2585 0.2562 -0.1161 0.063 Uiso 1 1 calc R . .
H34C H 0.3137 0.3725 -0.1387 0.063 Uiso 1 1 calc R . .
Cl2 Cl 0.11653(4) -0.10188(6) 0.11253(3) 0.03484(15) Uani 1 1 d . . .

loop_
_atom_site_aniso_label
_atom_site_aniso_U_11
_atom_site_aniso_U_22
_atom_site_aniso_U_33
_atom_site_aniso_U_23
_atom_site_aniso_U_13
_atom_site_aniso_U_12
Pd1 0.02199(9) 0.02461(10) 0.02210(9) 0.00126(7) 0.00895(6) 0.00381(7)
Cl1 0.0326(3) 0.0373(4) 0.0343(3) 0.0125(3) 0.0147(3) 0.0139(3)
P1 0.0210(3) 0.0230(3) 0.0209(3) 0.0008(2) 0.0070(2) 0.0028(2)
C1 0.0209(11) 0.0309(13) 0.0235(12) -0.0035(10) 0.0080(9) 0.0010(9)
N1 0.0201(10) 0.0240(11) 0.0251(10) -0.0023(8) 0.0051(8) 0.0019(8)
C2 0.0223(12) 0.0314(13) 0.0313(13) -0.0066(11) 0.0043(10) -0.0041(10)
C3 0.0211(11) 0.0271(13) 0.0332(13) -0.0045(10) 0.0057(10) -0.0046(10)
C4 0.0264(13) 0.0302(14) 0.0551(18) 0.0010(13) 0.0115(12) -0.0010(11)
C5 0.0347(15) 0.0360(16) 0.0557(19) 0.0122(14) 0.0066(13) -0.0057(12)
C6 0.0373(15) 0.0485(18) 0.0408(16) 0.0009(14) 0.0146(13) -0.0137(13)
F1 0.0614(12) 0.0804(14) 0.0618(13) 0.0145(11) 0.0338(10) -0.0120(11)
C7 0.0396(17) 0.0511(19) 0.060(2) -0.0007(16) 0.0264(15) 0.0058(14)
C8 0.0361(15) 0.0361(16) 0.0503(17) 0.0064(13) 0.0177(13) 0.0072(12)
C9 0.0322(13) 0.0221(12) 0.0233(12) 0.0028(9) 0.0120(10) 0.0043(10)
N2 0.0270(10) 0.0230(10) 0.0200(10) 0.0010(8) 0.0090(8) 0.0034(8)
C10 0.0204(11) 0.0278(12) 0.0256(12) 0.0036(10) 0.0068(9) 0.0022(9)
N3 0.0208(9) 0.0245(10) 0.0191(9) 0.0042(8) 0.0049(7) 0.0036(8)
C11 0.0228(11) 0.0259(13) 0.0204(11) -0.0015(9) 0.0042(9) -0.0017(9)
C12 0.0410(15) 0.0231(13) 0.0314(13) 0.0010(10) 0.0162(11) 0.0054(11)
C13 0.0364(14) 0.0316(14) 0.0306(14) 0.0017(11) 0.0147(11) 0.0100(11)
C14 0.0536(19) 0.0535(19) 0.0387(17) -0.0121(14) 0.0198(14) 0.0040(15)
C15 0.080(3) 0.096(3) 0.0356(19) -0.0125(19) 0.0258(18) -0.001(2)
C16 0.081(3) 0.124(4) 0.043(2) 0.006(2) 0.042(2) -0.006(3)
F2 0.145(3) 0.211(4) 0.0554(15) 0.0122(18) 0.0648(17) -0.038(2)
C17 0.055(2) 0.100(3) 0.056(2) 0.011(2) 0.0311(18) -0.011(2)
C18 0.0361(15) 0.0546(19) 0.0396(16) 0.0035(14) 0.0162(13) 0.0017(14)
C19 0.0241(12) 0.0388(15) 0.0266(13) 0.0100(11) 0.0046(10) 0.0047(10)
C20 0.0234(12) 0.0332(13) 0.0264(12) 0.0079(11) 0.0037(9) 0.0035(10)
C21 0.0512(18) 0.058(2) 0.0287(14) -0.0049(14) 0.0090(13) -0.0228(15)
C22 0.078(2) 0.074(2) 0.0315(16) -0.0182(16) 0.0228(16) -0.037(2)
C23 0.0440(16) 0.0556(19) 0.0290(14) 0.0039(13) 0.0152(12) -0.0071(14)
F3 0.0678(12) 0.0820(15) 0.0416(10) -0.0009(10) 0.0316(9) -0.0222(11)
C24 0.0413(16) 0.0431(17) 0.0351(15) -0.0002(13) 0.0099(12) -0.0127(13)
C25 0.0409(15) 0.0369(15) 0.0302(14) -0.0014(11) 0.0094(12) -0.0042(12)
C26 0.0221(11) 0.0255(12) 0.0228(11) -0.0022(9) 0.0065(9) 0.0052(9)
C27 0.0203(11) 0.0296(13) 0.0278(12) -0.0017(10) 0.0062(9) -0.0001(9)
C28 0.0291(13) 0.0272(13) 0.0357(14) 0.0035(11) 0.0073(11) 0.0028(10)
C29 0.0317(14) 0.0288(14) 0.0446(16) 0.0045(12) 0.0094(12) 0.0113(11)
C30 0.0235(12) 0.0367(15) 0.0385(15) 0.0053(12) 0.0126(11) 0.0097(11)
C31 0.0226(11) 0.0305(13) 0.0236(12) 0.0016(10) 0.0059(9) 0.0024(10)
C32 0.0237(12) 0.0348(14) 0.0325(14) 0.0056(11) 0.0116(10) 0.0026(10)
N4 0.0269(11) 0.0285(11) 0.0320(11) 0.0052(9) 0.0140(9) 0.0069(8)
C33 0.0432(17) 0.0339(16) 0.069(2) 0.0126(14) 0.0334(16) 0.0070(13)
C34 0.0446(16) 0.0560(19) 0.0260(13) 0.0071(13) 0.0117(12) 0.0140(14)
Cl2 0.0341(3) 0.0248(3) 0.0503(4) 0.0033(3) 0.0195(3) 0.0042(2)

loop_
_atom_type_symbol
_atom_type_description
_atom_type_scat_dispersion_real
_atom_type_scat_dispersion_imag
_atom_type_scat_source
C C 0.0033 0.0016 'International Tables Vol C Tables 4.2.6.8 and 6.1.1.4'
H H 0.0000 0.0000 'International Tables Vol C Tables 4.2.6.8 and 6.1.1.4'
N N 0.0061 0.0033 'International Tables Vol C Tables 4.2.6.8 and 6.1.1.4'
F F 0.0171 0.0103 'International Tables Vol C Tables 4.2.6.8 and 6.1.1.4'
P P 0.1023 0.0942 'International Tables Vol C Tables 4.2.6.8 and 6.1.1.4'
Cl Cl 0.1484 0.1585 'International Tables Vol C Tables 4.2.6.8 and 6.1.1.4'
Pd Pd -0.9988 1.0072 'International Tables Vol C Tables 4.2.6.8 and 6.1.1.4'

loop_
_geom_angle_atom_site_label_1
_geom_angle_atom_site_label_2
_geom_angle_atom_site_label_3
_geom_angle
_geom_angle_site_symmetry_1
_geom_angle_site_symmetry_3
_geom_angle_publ_flag
C26 Pd1 N4 82.01(9) . . ?
C26 Pd1 P1 92.98(7) . . ?
N4 Pd1 P1 167.34(6) . . ?
C26 Pd1 Cl1 170.31(7) . . ?
N4 Pd1 Cl1 93.43(6) . . ?
P1 Pd1 Cl1 93.16(2) . . ?
C9 P1 C10 100.70(11) . . ?
C9 P1 C1 102.14(11) . . ?
C10 P1 C1 106.22(11) . . ?
C9 P1 Pd1 114.77(8) . . ?
C10 P1 Pd1 113.44(8) . . ?
C1 P1 Pd1 117.62(8) . . ?
N1 C1 P1 115.45(16) . . ?
C1 N1 C2 112.00(18) . . ?
N1 C2 C3 112.0(2) . . ?
C8 C3 C4 118.5(2) . . ?
C8 C3 C2 121.1(2) . . ?
C4 C3 C2 120.3(2) . . ?
C5 C4 C3 120.7(3) . . ?
C6 C5 C4 118.6(3) . . ?
C7 C6 C5 122.7(3) . . ?
C7 C6 F1 119.0(3) . . ?
C5 C6 F1 118.3(3) . . ?
C6 C7 C8 118.3(3) . . ?
C3 C8 C7 121.1(3) . . ?
N2 C9 P1 110.38(15) . . ?
C11 N2 C9 110.79(18) . . ?
C11 N2 C12 110.79(18) . . ?
C9 N2 C12 108.90(18) . . ?
N3 C10 P1 110.83(15) . . ?
C11 N3 C10 111.54(18) . . ?
C11 N3 C19 111.00(19) . . ?
C10 N3 C19 110.08(17) . . ?
N3 C11 N2 110.19(18) . . ?
N2 C12 C13 110.4(2) . . ?
C14 C13 C18 118.3(3) . . ?
C14 C13 C12 121.8(3) . . ?
C18 C13 C12 119.7(2) . . ?
C13 C14 C15 121.4(3) . . ?
C16 C15 C14 117.1(3) . . ?
C17 C16 C15 123.9(3) . . ?
C17 C16 F2 117.3(4) . . ?
C15 C16 F2 118.7(4) . . ?
C16 C17 C18 117.8(4) . . ?
C13 C18 C17 121.3(3) . . ?
N3 C19 C20 111.88(19) . . ?
C21 C20 C25 118.4(2) . . ?
C21 C20 C19 121.8(2) . . ?
C25 C20 C19 119.7(2) . . ?
C20 C21 C22 121.1(3) . . ?
C23 C22 C21 118.5(3) . . ?
C22 C23 C24 122.8(3) . . ?
C22 C23 F3 118.9(3) . . ?
C24 C23 F3 118.3(3) . . ?
C23 C24 C25 117.8(3) . . ?
C24 C25 C20 121.3(3) . . ?
C27 C26 C31 117.5(2) . . ?
C27 C26 Pd1 128.56(17) . . ?
C31 C26 Pd1 112.89(17) . . ?
C28 C27 C26 121.5(2) . . ?
C27 C28 C29 120.4(2) . . ?
C30 C29 C28 119.0(2) . . ?
C31 C30 C29 120.7(2) . . ?
C30 C31 C26 121.0(2) . . ?
C30 C31 C32 122.2(2) . . ?
C26 C31 C32 116.7(2) . . ?
N4 C32 C31 108.58(19) . . ?
C34 N4 C33 109.4(2) . . ?
C34 N4 C32 109.5(2) . . ?
C33 N4 C32 108.9(2) . . ?
C34 N4 Pd1 110.05(16) . . ?
C33 N4 Pd1 114.76(16) . . ?
C32 N4 Pd1 104.00(14) . . ?

loop_
_geom_bond_atom_site_label_1
_geom_bond_atom_site_label_2
_geom_bond_distance
_geom_bond_site_symmetry_2
_geom_bond_publ_flag
Pd1 C26 1.997(2) . ?
Pd1 N4 2.156(2) . ?
Pd1 P1 2.2247(6) . ?
Pd1 Cl1 2.3955(6) . ?
P1 C9 1.826(2) . ?
P1 C10 1.828(2) . ?
P1 C1 1.836(2) . ?
C1 N1 1.494(3) . ?
N1 C2 1.503(3) . ?
C2 C3 1.509(3) . ?
C3 C8 1.377(3) . ?
C3 C4 1.389(4) . ?
C4 C5 1.383(4) . ?
C5 C6 1.364(4) . ?
C6 C7 1.354(4) . ?
C6 F1 1.368(3) . ?
C7 C8 1.392(4) . ?
C9 N2 1.470(3) . ?
N2 C11 1.468(3) . ?
N2 C12 1.484(3) . ?
C10 N3 1.458(3) . ?
N3 C11 1.457(3) . ?
N3 C19 1.476(3) . ?
C12 C13 1.501(3) . ?
C13 C14 1.380(4) . ?
C13 C18 1.383(4) . ?
C14 C15 1.393(5) . ?
C15 C16 1.366(6) . ?
C16 C17 1.352(5) . ?
C16 F2 1.369(4) . ?
C17 C18 1.384(4) . ?
C19 C20 1.511(3) . ?
C20 C21 1.369(4) . ?
C20 C25 1.391(4) . ?
C21 C22 1.394(4) . ?
C22 C23 1.355(4) . ?
C23 C24 1.369(4) . ?
C23 F3 1.373(3) . ?
C24 C25 1.383(4) . ?
C26 C27 1.394(3) . ?
C26 C31 1.401(3) . ?
C27 C28 1.383(3) . ?
C28 C29 1.387(3) . ?
C29 C30 1.385(4) . ?
C30 C31 1.383(3) . ?
C31 C32 1.493(3) . ?
C32 N4 1.493(3) . ?
N4 C34 1.472(3) . ?
N4 C33 1.476(3) . ?

loop_
_geom_hbond_atom_site_label_D
_geom_hbond_atom_site_label_H
_geom_hbond_atom_site_label_A
_geom_hbond_distance_DH
_geom_hbond_distance_HA
_geom_hbond_distance_DA
_geom_hbond_angle_DHA
_geom_hbond_site_symmetry_A
N1 H1B N2 0.80(3) 2.31(3) 2.944(3) 137(2) .
N1 H1A Cl2 0.91(3) 2.35(3) 3.084(2) 138(2) .
N1 H1A N3 0.91(3) 2.43(3) 2.895(3) 111.8(19) .

loop_
_geom_torsion_atom_site_label_1
_geom_torsion_atom_site_label_2
_geom_torsion_atom_site_label_3
_geom_torsion_atom_site_label_4
_geom_torsion
_geom_torsion_site_symmetry_1
_geom_torsion_site_symmetry_2
_geom_torsion_site_symmetry_3
_geom_torsion_site_symmetry_4
_geom_torsion_publ_flag
C26 Pd1 P1 C9 158.45(11) . . . . ?
N4 Pd1 P1 C9 92.2(3) . . . . ?
Cl1 Pd1 P1 C9 -29.05(9) . . . . ?
C26 Pd1 P1 C10 43.43(11) . . . . ?
N4 Pd1 P1 C10 -22.8(3) . . . . ?
Cl1 Pd1 P1 C10 -144.07(9) . . . . ?
C26 Pd1 P1 C1 -81.35(11) . . . . ?
N4 Pd1 P1 C1 -147.6(3) . . . . ?
Cl1 Pd1 P1 C1 91.15(9) . . . . ?
C9 P1 C1 N1 -61.16(19) . . . . ?
C10 P1 C1 N1 43.9(2) . . . . ?
Pd1 P1 C1 N1 172.23(14) . . . . ?
P1 C1 N1 C2 175.74(16) . . . . ?
C1 N1 C2 C3 179.0(2) . . . . ?
N1 C2 C3 C8 95.0(3) . . . . ?
N1 C2 C3 C4 -88.3(3) . . . . ?
C8 C3 C4 C5 -1.7(4) . . . . ?
C2 C3 C4 C5 -178.4(2) . . . . ?
C3 C4 C5 C6 -0.1(4) . . . . ?
C4 C5 C6 C7 1.6(5) . . . . ?
C4 C5 C6 F1 -179.0(3) . . . . ?
C5 C6 C7 C8 -1.2(5) . . . . ?
F1 C6 C7 C8 179.3(3) . . . . ?
C4 C3 C8 C7 2.1(4) . . . . ?
C2 C3 C8 C7 178.8(3) . . . . ?
C6 C7 C8 C3 -0.7(5) . . . . ?
C10 P1 C9 N2 -46.57(19) . . . . ?
C1 P1 C9 N2 62.78(18) . . . . ?
Pd1 P1 C9 N2 -168.78(13) . . . . ?
P1 C9 N2 C11 61.8(2) . . . . ?
P1 C9 N2 C12 -176.10(16) . . . . ?
C9 P1 C10 N3 46.06(19) . . . . ?
C1 P1 C10 N3 -60.07(19) . . . . ?
Pd1 P1 C10 N3 169.20(13) . . . . ?
P1 C10 N3 C11 -60.9(2) . . . . ?
P1 C10 N3 C19 175.39(16) . . . . ?
C10 N3 C11 N2 73.0(2) . . . . ?
C19 N3 C11 N2 -163.89(18) . . . . ?
C9 N2 C11 N3 -73.4(2) . . . . ?
C12 N2 C11 N3 165.67(18) . . . . ?
C11 N2 C12 C13 -58.1(3) . . . . ?
C9 N2 C12 C13 179.8(2) . . . . ?
N2 C12 C13 C14 113.0(3) . . . . ?
N2 C12 C13 C18 -62.9(3) . . . . ?
C18 C13 C14 C15 1.9(5) . . . . ?
C12 C13 C14 C15 -174.2(3) . . . . ?
C13 C14 C15 C16 -0.7(6) . . . . ?
C14 C15 C16 C17 -0.6(7) . . . . ?
C14 C15 C16 F2 177.4(4) . . . . ?
C15 C16 C17 C18 0.6(7) . . . . ?
F2 C16 C17 C18 -177.5(4) . . . . ?
C14 C13 C18 C17 -1.9(5) . . . . ?
C12 C13 C18 C17 174.2(3) . . . . ?
C16 C17 C18 C13 0.7(6) . . . . ?
C11 N3 C19 C20 71.0(3) . . . . ?
C10 N3 C19 C20 -165.1(2) . . . . ?
N3 C19 C20 C21 -109.7(3) . . . . ?
N3 C19 C20 C25 71.1(3) . . . . ?
C25 C20 C21 C22 -1.5(5) . . . . ?
C19 C20 C21 C22 179.4(3) . . . . ?
C20 C21 C22 C23 1.5(6) . . . . ?
C21 C22 C23 C24 -0.4(6) . . . . ?
C21 C22 C23 F3 180.0(3) . . . . ?
C22 C23 C24 C25 -0.6(5) . . . . ?
F3 C23 C24 C25 179.0(3) . . . . ?
C23 C24 C25 C20 0.6(4) . . . . ?
C21 C20 C25 C24 0.4(4) . . . . ?
C19 C20 C25 C24 179.6(2) . . . . ?
N4 Pd1 C26 C27 -155.1(2) . . . . ?
P1 Pd1 C26 C27 36.6(2) . . . . ?
N4 Pd1 C26 C31 12.72(17) . . . . ?
P1 Pd1 C26 C31 -155.59(17) . . . . ?
C31 C26 C27 C28 -0.1(3) . . . . ?
Pd1 C26 C27 C28 167.28(19) . . . . ?
C26 C27 C28 C29 0.5(4) . . . . ?
C27 C28 C29 C30 -0.7(4) . . . . ?
C28 C29 C30 C31 0.5(4) . . . . ?
C29 C30 C31 C26 -0.1(4) . . . . ?
C29 C30 C31 C32 -178.0(2) . . . . ?
C27 C26 C31 C30 -0.2(4) . . . . ?
Pd1 C26 C31 C30 -169.46(19) . . . . ?
C27 C26 C31 C32 177.9(2) . . . . ?
Pd1 C26 C31 C32 8.6(3) . . . . ?
C30 C31 C32 N4 142.6(2) . . . . ?
C26 C31 C32 N4 -35.5(3) . . . . ?
C31 C32 N4 C34 -76.3(2) . . . . ?
C31 C32 N4 C33 164.1(2) . . . . ?
C31 C32 N4 Pd1 41.3(2) . . . . ?
C26 Pd1 N4 C34 86.99(17) . . . . ?
P1 Pd1 N4 C34 154.3(2) . . . . ?
Cl1 Pd1 N4 C34 -84.41(16) . . . . ?
C26 Pd1 N4 C33 -149.1(2) . . . . ?
P1 Pd1 N4 C33 -81.7(3) . . . . ?
Cl1 Pd1 N4 C33 39.54(19) . . . . ?
C26 Pd1 N4 C32 -30.22(16) . . . . ?
P1 Pd1 N4 C32 37.1(4) . . . . ?
Cl1 Pd1 N4 C32 158.38(15) . . . . ?
